data_7057043
loop_
_publ_author_name
'Grounds, Olivia'
'Zeller, Matthias'
'Rosokha, Sergiy V.'

_publ_section_title
;
 Structural preferences in strong anion--\p and halogen-bonded complexes:
 \p- and \s-holes vs. frontier orbitals interaction
;
_journal_issue 13
_journal_name_full 'New Journal of Chemistry'
_journal_page_first 10572
_journal_paper_doi 10.1039/C7NJ04843B
_journal_volume 42
_journal_year 2018
_chemical_formula_moiety 'C16 H36 N, 4(C8 N6), Br'
_chemical_formula_sum 'C48 H36 Br N25'
_chemical_formula_weight 1042.93
_space_group_crystal_system tetragonal
_space_group_IT_number 82
_space_group_name_Hall 'I -4'
_space_group_name_H-M_alt 'I -4'
_symmetry_space_group_name_Hall 'I -4'
_symmetry_space_group_name_H-M 'I -4'
_atom_sites_solution_hydrogens geom
_atom_sites_solution_primary direct
_atom_sites_solution_secondary difmap
_audit_creation_method SHELXL-2017/1
_audit_update_record
;
2017-11-10 deposited with the CCDC.
2018-02-19 downloaded from the CCDC.
;
_cell_angle_alpha 90
_cell_angle_beta 90
_cell_angle_gamma 90
_cell_formula_units_Z 2
_cell_length_a 13.3307(6)
_cell_length_b 13.3307(6)
_cell_length_c 15.2977(8)
_cell_measurement_reflns_used 9928
_cell_measurement_temperature 150(2)
_cell_measurement_theta_max 35.9353
_cell_measurement_theta_min 3.0583
_cell_volume 2718.5(2)
_computing_cell_refinement 'SAINT V8.37A (Bruker, 2016)'
_computing_data_collection 'Apex3 v2016.9-0 (Bruker, 2016)'
_computing_data_reduction 'SAINT V8.37A (Bruker, 2016)'
_computing_structure_refinement
;  
SHELXL-2017/1 (Sheldrick, 2015, 2016), 
SHELXLE Rev714 (H\"ubschle et al., 2011)
;
_computing_structure_solution 'SHELXS-97 (Sheldrick, 2008)'
_diffrn_ambient_temperature 150(2)
_diffrn_measured_fraction_theta_full 0.997
_diffrn_measured_fraction_theta_max 0.987
_diffrn_measurement_device_type 'Bruker AXS D8 Quest CMOS diffractometer'
_diffrn_measurement_method 'omega and phi scans'
_diffrn_radiation_monochromator 'Triumph curved graphite crystal'
_diffrn_radiation_type MoK\a
_diffrn_radiation_wavelength 0.71073
_diffrn_reflns_av_R_equivalents 0.0401
_diffrn_reflns_av_unetI/netI 0.0696
_diffrn_reflns_Laue_measured_fraction_full 0.997
_diffrn_reflns_Laue_measured_fraction_max 0.987
_diffrn_reflns_limit_h_max 21
_diffrn_reflns_limit_h_min -20
_diffrn_reflns_limit_k_max 22
_diffrn_reflns_limit_k_min -14
_diffrn_reflns_limit_l_max 23
_diffrn_reflns_limit_l_min -24
_diffrn_reflns_number 29226
_diffrn_reflns_point_group_measured_fraction_full 0.998
_diffrn_reflns_point_group_measured_fraction_max 0.989
_diffrn_reflns_theta_full 25.242
_diffrn_reflns_theta_max 36.266
_diffrn_reflns_theta_min 3.430
_diffrn_source 'sealed tube X-ray source'
_exptl_absorpt_coefficient_mu 0.814
_exptl_absorpt_correction_T_max 0.7350
_exptl_absorpt_correction_T_min 0.6869
_exptl_absorpt_correction_type multi-scan
_exptl_absorpt_process_details
;
 SADABS 2016/2: Krause, L., Herbst-Irmer, R., Sheldrick G.M. & Stalke D.,
 J. Appl. Cryst. 48 (2015) 3-10
;
_exptl_crystal_colour yellow
_exptl_crystal_density_diffrn 1.274
_exptl_crystal_description prism
_exptl_crystal_F_000 1068
_exptl_crystal_size_max 0.330
_exptl_crystal_size_mid 0.280
_exptl_crystal_size_min 0.230
_refine_diff_density_max 0.463
_refine_diff_density_min -0.294
_refine_diff_density_rms 0.047
_refine_ls_abs_structure_details
;
 Refined as an inversion twin.
;
_refine_ls_abs_structure_Flack 0.012(5)
_refine_ls_extinction_method none
_refine_ls_goodness_of_fit_ref 0.930
_refine_ls_hydrogen_treatment constr
_refine_ls_matrix_type full
_refine_ls_number_parameters 198
_refine_ls_number_reflns 6357
_refine_ls_number_restraints 82
_refine_ls_restrained_S_all 0.929
_refine_ls_R_factor_all 0.0604
_refine_ls_R_factor_gt 0.0331
_refine_ls_shift/su_max 0.001
_refine_ls_shift/su_mean 0.000
_refine_ls_structure_factor_coef Fsqd
_refine_ls_weighting_details 'w=1/[\s^2^(Fo^2^)+(0.0168P)^2^] where P=(Fo^2^+2Fc^2^)/3'
_refine_ls_weighting_scheme calc
_refine_ls_wR_factor_gt 0.0538
_refine_ls_wR_factor_ref 0.0587
_reflns_Friedel_coverage 0.942
_reflns_Friedel_fraction_full 0.999
_reflns_Friedel_fraction_max 0.991
_reflns_number_gt 4805
_reflns_number_total 6357
_reflns_threshold_expression 'I > 2\s(I)'
_cod_data_source_file c7nj04843b2.cif
_cod_data_source_block RS_19_0m
_cod_depositor_comments 'Adding full bibliography for 7057037--7057043.cif.'
_cod_original_cell_volume 2718.5(3)
_cod_database_code 7057043
_shelx_shelxl_version_number 2017/1
_shelx_space_group_comment
;
The symmetry employed for this shelxl refinement is uniquely defined
by the following loop, which should always be used as a source of
symmetry information in preference to the above space-group names.
They are only intended as comments.
;
_shelx_estimated_absorpt_t_min 0.775
_shelx_estimated_absorpt_t_max 0.835

loop_
_space_group_symop_operation_xyz
'x, y, z'
'-x, -y, z'
'y, -x, -z'
'-y, x, -z'
'x+1/2, y+1/2, z+1/2'
'-x+1/2, -y+1/2, z+1/2'
'y+1/2, -x+1/2, -z+1/2'
'-y+1/2, x+1/2, -z+1/2'

loop_
_atom_site_label
_atom_site_type_symbol
_atom_site_fract_x
_atom_site_fract_y
_atom_site_fract_z
_atom_site_U_iso_or_equiv
_atom_site_adp_type
_atom_site_occupancy
_atom_site_site_symmetry_order
_atom_site_calc_flag
_atom_site_refinement_flags_posn
_atom_site_refinement_flags_adp
_atom_site_refinement_flags_occupancy
_atom_site_disorder_assembly
_atom_site_disorder_group
Br1 Br 0.500000 0.500000 0.000000 0.02291(7) Uani 1 4 d S T P . .
N1 N 0.79814(9) 0.45806(9) 0.08515(8) 0.0232(2) Uani 1 1 d . . . . .
N2 N 0.64437(9) 0.49369(9) 0.20815(9) 0.0255(3) Uani 1 1 d . . . . .
N3 N 0.69443(12) 0.26640(12) -0.03060(11) 0.0444(4) Uani 1 1 d . . . . .
N4 N 0.49476(12) 0.29095(12) 0.16726(13) 0.0472(4) Uani 1 1 d . . . . .
N5 N 0.73743(11) 0.71326(12) 0.29638(12) 0.0417(4) Uani 1 1 d . . . . .
N6 N 0.96919(11) 0.63230(12) 0.15638(11) 0.0371(3) Uani 1 1 d . . . . .
N7 N 1.000000 0.500000 -0.250000 0.0264(5) Uani 1 4 d S T P B .
C1 C 0.71465(11) 0.40351(10) 0.08760(10) 0.0233(3) Uani 1 1 d . . . . .
C2 C 0.64019(11) 0.41840(10) 0.15142(10) 0.0248(3) Uani 1 1 d . . . . .
C3 C 0.72541(11) 0.55235(10) 0.20211(10) 0.0229(3) Uani 1 1 d . . . . .
C4 C 0.80399(10) 0.53137(10) 0.14430(9) 0.0209(3) Uani 1 1 d . . . . .
C5 C 0.70365(12) 0.32687(12) 0.02153(11) 0.0311(4) Uani 1 1 d . . . . .
C6 C 0.55697(12) 0.34898(12) 0.15952(12) 0.0321(3) Uani 1 1 d . . . . .
C7 C 0.73004(11) 0.64039(12) 0.25722(11) 0.0292(3) Uani 1 1 d . . . . .
C8 C 0.89601(11) 0.58844(11) 0.14834(10) 0.0257(3) Uani 1 1 d . . . . .
C9 C 0.96136(12) 0.58658(13) -0.19362(13) 0.0333(4) Uani 1 1 d D U . . .
H9A H 0.935350 0.639201 -0.233272 0.040 Uiso 1 1 calc R U . A 1
H9AB H 0.903817 0.561484 -0.159048 0.040 Uiso 1 1 calc R U . A 1
C10 C 1.0345(3) 0.6355(3) -0.1311(3) 0.0350(8) Uani 0.779(5) 1 d D U P B 1
H10A H 1.092518 0.662564 -0.163876 0.042 Uiso 0.779(5) 1 calc R U P B 1
H10B H 1.059496 0.585400 -0.088658 0.042 Uiso 0.779(5) 1 calc R U P B 1
C11 C 0.9812(2) 0.7200(3) -0.0831(2) 0.0420(8) Uani 0.779(5) 1 d D U P B 1
H11A H 0.952501 0.766949 -0.126507 0.050 Uiso 0.779(5) 1 calc R U P B 1
H11B H 0.925029 0.691458 -0.048852 0.050 Uiso 0.779(5) 1 calc R U P B 1
C12 C 1.04933(19) 0.7775(2) -0.02235(17) 0.0505(9) Uani 0.779(5) 1 d D U P B 1
H12A H 1.075646 0.732074 0.022526 0.076 Uiso 0.779(5) 1 calc R U P B 1
H12B H 1.011430 0.831636 0.005642 0.076 Uiso 0.779(5) 1 calc R U P B 1
H12C H 1.105179 0.806013 -0.055769 0.076 Uiso 0.779(5) 1 calc R U P B 1
C10B C 1.0363(14) 0.6098(11) -0.1187(11) 0.043(3) Uani 0.221(5) 1 d D U P B 2
H10C H 1.038556 0.551242 -0.078897 0.051 Uiso 0.221(5) 1 calc R U P B 2
H10D H 1.104073 0.617709 -0.144289 0.051 Uiso 0.221(5) 1 calc R U P B 2
C11B C 1.0127(9) 0.7030(10) -0.0647(9) 0.047(2) Uani 0.221(5) 1 d D U P B 2
H11C H 0.941515 0.700115 -0.046394 0.056 Uiso 0.221(5) 1 calc R U P B 2
H11D H 1.054267 0.701773 -0.011064 0.056 Uiso 0.221(5) 1 calc R U P B 2
C12B C 1.0303(9) 0.7999(8) -0.1108(8) 0.062(3) Uani 0.221(5) 1 d D U P B 2
H12D H 1.010577 0.855666 -0.072763 0.094 Uiso 0.221(5) 1 calc R U P B 2
H12E H 0.990329 0.801769 -0.164560 0.094 Uiso 0.221(5) 1 calc R U P B 2
H12F H 1.101611 0.806038 -0.125494 0.094 Uiso 0.221(5) 1 calc R U P B 2

loop_
_atom_site_aniso_label
_atom_site_aniso_U_11
_atom_site_aniso_U_22
_atom_site_aniso_U_33
_atom_site_aniso_U_23
_atom_site_aniso_U_13
_atom_site_aniso_U_12
Br1 0.02228(8) 0.02228(8) 0.02416(14) 0.000 0.000 0.000
N1 0.0233(5) 0.0216(5) 0.0247(7) -0.0004(5) -0.0073(5) 0.0008(4)
N2 0.0234(6) 0.0243(6) 0.0288(7) 0.0035(5) -0.0044(5) 0.0010(5)
N3 0.0419(8) 0.0372(8) 0.0540(11) -0.0152(7) -0.0195(7) 0.0030(6)
N4 0.0358(8) 0.0319(8) 0.0740(13) 0.0147(8) -0.0038(8) -0.0075(6)
N5 0.0328(7) 0.0448(9) 0.0474(10) -0.0213(7) -0.0065(7) 0.0027(6)
N6 0.0330(8) 0.0410(8) 0.0374(8) -0.0051(7) -0.0039(6) -0.0114(6)
N7 0.0220(7) 0.0220(7) 0.0352(15) 0.000 0.000 0.000
C1 0.0241(6) 0.0178(6) 0.0280(8) 0.0001(5) -0.0094(6) 0.0013(5)
C2 0.0223(6) 0.0193(6) 0.0329(8) 0.0052(6) -0.0078(6) -0.0011(5)
C3 0.0247(7) 0.0214(6) 0.0225(7) 0.0005(5) -0.0071(6) 0.0025(5)
C4 0.0216(6) 0.0195(6) 0.0217(7) 0.0022(5) -0.0076(5) -0.0002(5)
C5 0.0285(7) 0.0246(7) 0.0401(12) -0.0034(6) -0.0122(6) 0.0003(5)
C6 0.0278(7) 0.0237(7) 0.0447(10) 0.0063(7) -0.0039(7) -0.0006(6)
C7 0.0233(7) 0.0338(8) 0.0307(8) -0.0040(7) -0.0047(6) 0.0015(6)
C8 0.0260(7) 0.0273(7) 0.0238(7) -0.0030(6) -0.0057(6) -0.0017(5)
C9 0.0270(8) 0.0311(8) 0.0418(10) -0.0038(7) 0.0019(7) 0.0008(6)
C10 0.0281(12) 0.0334(17) 0.0435(17) -0.0063(13) -0.0007(12) -0.0004(12)
C11 0.0268(13) 0.0530(18) 0.0463(19) -0.0184(14) -0.0054(12) 0.0099(11)
C12 0.0406(13) 0.0568(15) 0.054(2) -0.0222(12) -0.0070(11) 0.0041(11)
C10B 0.039(5) 0.037(5) 0.052(5) -0.016(5) 0.004(4) -0.008(4)
C11B 0.038(5) 0.056(5) 0.047(5) -0.001(4) -0.003(4) 0.012(4)
C12B 0.069(7) 0.050(6) 0.068(7) -0.011(5) -0.015(5) -0.007(5)

loop_
_atom_type_symbol
_atom_type_description
_atom_type_scat_dispersion_real
_atom_type_scat_dispersion_imag
_atom_type_scat_source
C C 0.0033 0.0016 'International Tables Vol C Tables 4.2.6.8 and 6.1.1.4'
H H 0.0000 0.0000 'International Tables Vol C Tables 4.2.6.8 and 6.1.1.4'
N N 0.0061 0.0033 'International Tables Vol C Tables 4.2.6.8 and 6.1.1.4'
Br Br -0.2901 2.4595 'International Tables Vol C Tables 4.2.6.8 and 6.1.1.4'

loop_
_geom_angle_atom_site_label_1
_geom_angle_atom_site_label_2
_geom_angle_atom_site_label_3
_geom_angle
_geom_angle_site_symmetry_1
_geom_angle_site_symmetry_3
C1 N1 C4 115.49(13) . .
C2 N2 C3 115.52(13) . .
C9 N7 C9 108.52(7) . 8_644
C9 N7 C9 108.52(7) . 7_564
C9 N7 C9 111.39(14) 8_644 7_564
C9 N7 C9 111.39(14) . 2_765
C9 N7 C9 108.52(7) 8_644 2_765
C9 N7 C9 108.52(7) 7_564 2_765
N1 C1 C2 122.21(13) . .
N1 C1 C5 116.87(14) . .
C2 C1 C5 120.92(13) . .
N2 C2 C1 122.05(12) . .
N2 C2 C6 117.30(15) . .
C1 C2 C6 120.61(14) . .
N2 C3 C4 122.13(13) . .
N2 C3 C7 117.96(14) . .
C4 C3 C7 119.91(13) . .
N1 C4 C3 122.10(12) . .
N1 C4 C8 117.66(13) . .
C3 C4 C8 120.23(13) . .
N3 C5 C1 179.64(18) . .
N4 C6 C2 176.67(17) . .
N5 C7 C3 175.28(19) . .
N6 C8 C4 176.18(17) . .
C10 C9 N7 117.7(2) . .
N7 C9 C10B 110.5(7) . .
C10 C9 H9A 107.9 . .
N7 C9 H9A 107.9 . .
C10 C9 H9AB 107.9 . .
N7 C9 H9AB 107.9 . .
H9A C9 H9AB 107.2 . .
C9 C10 C11 108.9(3) . .
C9 C10 H10A 109.9 . .
C11 C10 H10A 109.9 . .
C9 C10 H10B 109.9 . .
C11 C10 H10B 109.9 . .
H10A C10 H10B 108.3 . .
C12 C11 C10 113.1(2) . .
C12 C11 H11A 108.9 . .
C10 C11 H11A 109.0 . .
C12 C11 H11B 109.0 . .
C10 C11 H11B 109.0 . .
H11A C11 H11B 107.8 . .
C11 C12 H12A 109.5 . .
C11 C12 H12B 109.5 . .
H12A C12 H12B 109.5 . .
C11 C12 H12C 109.5 . .
H12A C12 H12C 109.5 . .
H12B C12 H12C 109.5 . .
C11B C10B C9 115.4(12) . .
C11B C10B H10C 108.4 . .
C9 C10B H10C 108.4 . .
C11B C10B H10D 108.4 . .
C9 C10B H10D 108.4 . .
H10C C10B H10D 107.5 . .
C12B C11B C10B 114.7(12) . .
C12B C11B H11C 108.6 . .
C10B C11B H11C 108.6 . .
C12B C11B H11D 108.6 . .
C10B C11B H11D 108.6 . .
H11C C11B H11D 107.6 . .
C11B C12B H12D 109.5 . .
C11B C12B H12E 109.5 . .
H12D C12B H12E 109.5 . .
C11B C12B H12F 109.5 . .
H12D C12B H12F 109.5 . .
H12E C12B H12F 109.5 . .

loop_
_geom_bond_atom_site_label_1
_geom_bond_atom_site_label_2
_geom_bond_distance
_geom_bond_site_symmetry_2
N1 C1 1.3301(18) .
N1 C4 1.3341(19) .
N2 C2 1.328(2) .
N2 C3 1.3368(19) .
N3 C5 1.141(2) .
N4 C6 1.140(2) .
N5 C7 1.146(2) .
N6 C8 1.144(2) .
N7 C9 1.5301(17) .
N7 C9 1.5302(17) 8_644
N7 C9 1.5302(17) 7_564
N7 C9 1.5302(17) 2_765
C1 C2 1.406(2) .
C1 C5 1.445(2) .
C2 C6 1.450(2) .
C3 C4 1.399(2) .
C3 C7 1.446(2) .
C4 C8 1.445(2) .
C9 C10 1.513(4) .
C9 C10B 1.552(11) .
C9 H9A 0.9900 .
C9 H9AB 0.9900 .
C10 C11 1.520(5) .
C10 H10A 0.9900 .
C10 H10B 0.9900 .
C11 C12 1.508(4) .
C11 H11A 0.9900 .
C11 H11B 0.9900 .
C12 H12A 0.9800 .
C12 H12B 0.9800 .
C12 H12C 0.9800 .
C10B C11B 1.525(16) .
C10B H10C 0.9900 .
C10B H10D 0.9900 .
C11B C12B 1.490(15) .
C11B H11C 0.9900 .
C11B H11D 0.9900 .
C12B H12D 0.9800 .
C12B H12E 0.9800 .
C12B H12F 0.9800 .

loop_
_geom_torsion_atom_site_label_1
_geom_torsion_atom_site_label_2
_geom_torsion_atom_site_label_3
_geom_torsion_atom_site_label_4
_geom_torsion
_geom_torsion_site_symmetry_1
C4 N1 C1 C2 -3.51(19) .
C4 N1 C1 C5 176.89(12) .
C3 N2 C2 C1 -1.9(2) .
C3 N2 C2 C6 175.96(13) .
N1 C1 C2 N2 6.3(2) .
C5 C1 C2 N2 -174.12(13) .
N1 C1 C2 C6 -171.50(13) .
C5 C1 C2 C6 8.1(2) .
C2 N2 C3 C4 -4.6(2) .
C2 N2 C3 C7 174.92(13) .
C1 N1 C4 C3 -2.97(19) .
C1 N1 C4 C8 175.87(12) .
N2 C3 C4 N1 7.4(2) .
C7 C3 C4 N1 -172.05(13) .
N2 C3 C4 C8 -171.38(13) .
C7 C3 C4 C8 9.1(2) .
C9 N7 C9 C10 179.0(2) 8_644
C9 N7 C9 C10 -59.8(2) 7_564
C9 N7 C9 C10 59.6(2) 2_765
C9 N7 C9 C10B 165.0(8) 8_644
C9 N7 C9 C10B -73.8(8) 7_564
C9 N7 C9 C10B 45.6(8) 2_765
N7 C9 C10 C11 179.2(2) .
C9 C10 C11 C12 -176.9(3) .
N7 C9 C10B C11B 172.7(11) .
C9 C10B C11B C12B -71.9(18) .
